data_1512931
loop_
_publ_author_name
'Timothy J. Boyle'
'Leigh Anna M. Ottley'
'Todd M. Alam'
'Mark A. Rodriguez'
'Pin Yang'
'Sarah K. Mcintyre'

_publ_section_title
;
 Structural characterization of methanol substituted lanthanum halides
;
_journal_issue 7
_journal_name_full Polyhedron
_journal_page_first 1784
_journal_page_last 1795
_journal_paper_doi 10.1016/j.poly.2010.02.027
_journal_volume 29
_journal_year 2010
_chemical_formula_sum 'C16 H32 Br3 Nd O4'
_chemical_formula_weight 672.39
_chemical_name_systematic
; 
 ? 
;
_space_group_IT_number 2
_symmetry_cell_setting triclinic
_symmetry_space_group_name_Hall '-P 1'
_symmetry_space_group_name_H-M 'P -1'
_atom_sites_solution_hydrogens geom
_atom_sites_solution_primary direct
_atom_sites_solution_secondary difmap
_audit_creation_method SHELXL-97
_cell_angle_alpha 79.185(2)
_cell_angle_beta 87.106(2)
_cell_angle_gamma 74.956(2)
_cell_formula_units_Z 2
_cell_length_a 8.2662(13)
_cell_length_b 9.3601(15)
_cell_length_c 15.485(2)
_cell_measurement_reflns_used 4665
_cell_measurement_temperature 173(2)
_cell_measurement_theta_max 25.33
_cell_measurement_theta_min 2.44
_cell_volume 1136.5(3)
_computing_cell_refinement 'Bruker SMART'
_computing_data_collection 'Bruker SMART'
_computing_data_reduction 'Bruker SAINT'
_computing_molecular_graphics 'Bruker SHELXTL'
_computing_publication_material 'Bruker SHELXTL'
_computing_structure_refinement 'SHELXL-97 (Sheldrick, 1997)'
_computing_structure_solution 'SHELXS-97 (Sheldrick, 1990)'
_diffrn_ambient_temperature 173(2)
_diffrn_measured_fraction_theta_full 0.975
_diffrn_measured_fraction_theta_max 0.975
_diffrn_measurement_device_type 'CCD area detector'
_diffrn_measurement_method 'phi and omega scans'
_diffrn_radiation_monochromator graphite
_diffrn_radiation_source 'fine-focus sealed tube'
_diffrn_radiation_type MoK\a
_diffrn_radiation_wavelength 0.71073
_diffrn_reflns_av_R_equivalents 0.0429
_diffrn_reflns_av_sigmaI/netI 0.0594
_diffrn_reflns_limit_h_max 9
_diffrn_reflns_limit_h_min -9
_diffrn_reflns_limit_k_max 11
_diffrn_reflns_limit_k_min -11
_diffrn_reflns_limit_l_max 17
_diffrn_reflns_limit_l_min -18
_diffrn_reflns_number 7889
_diffrn_reflns_theta_full 25.33
_diffrn_reflns_theta_max 25.33
_diffrn_reflns_theta_min 2.44
_exptl_absorpt_coefficient_mu 7.573
_exptl_absorpt_correction_T_max 0.321
_exptl_absorpt_correction_T_min 0.240
_exptl_absorpt_correction_type empirical
_exptl_absorpt_process_details SADABS
_exptl_crystal_colour colorless
_exptl_crystal_density_diffrn 1.965
_exptl_crystal_density_meas ?
_exptl_crystal_density_method 'not measured'
_exptl_crystal_description plate
_exptl_crystal_F_000 650
_exptl_crystal_size_max 0.2
_exptl_crystal_size_mid 0.18
_exptl_crystal_size_min 0.15
_refine_diff_density_max 1.585
_refine_diff_density_min -1.527
_refine_diff_density_rms 0.190
_refine_ls_extinction_method none
_refine_ls_goodness_of_fit_ref 1.098
_refine_ls_hydrogen_treatment constr
_refine_ls_matrix_type full
_refine_ls_number_parameters 217
_refine_ls_number_reflns 4035
_refine_ls_number_restraints 0
_refine_ls_restrained_S_all 1.098
_refine_ls_R_factor_all 0.0505
_refine_ls_R_factor_gt 0.0463
_refine_ls_shift/su_max 0.001
_refine_ls_shift/su_mean 0.000
_refine_ls_structure_factor_coef Fsqd
_refine_ls_weighting_details 'calc w=1/[\s^2^(Fo^2^)+(0.0708P)^2^+0.8877P] where P=(Fo^2^+2Fc^2^)/3'
_refine_ls_weighting_scheme calc
_refine_ls_wR_factor_gt 0.1264
_refine_ls_wR_factor_ref 0.1282
_reflns_number_gt 3564
_reflns_number_total 4035
_reflns_threshold_expression >2sigma(I)
_cod_data_source_file 2010-1784.cif
_cod_data_source_block 7fb081s
_cod_depositor_comments
;
The following automatic conversions were performed:

'_symmetry_cell_setting' value 'Triclinic' changed to 'triclinic'
according to the built-in table from CIF Core dictionary named
'cif_core.dic' version 2.4.1 from 2010-06-29.

Automatic conversion script
Id: cif_fix_values 1891 2012-01-12 08:04:46Z andrius 

The following automatic conversions were performed:

'_exptl_crystal_density_meas' value 'not measured' was changed to '?'
- the value is perceived as not measured.

Automatic conversion script
Id: cif_fix_values 3008 2015-01-20 13:52:24Z robertas 
;
_cod_original_sg_symbol_H-M P-1
_cod_database_code 1512931

loop_
_symmetry_equiv_pos_as_xyz
'x, y, z'
'-x, -y, -z'

loop_
_atom_site_label
_atom_site_type_symbol
_atom_site_fract_x
_atom_site_fract_y
_atom_site_fract_z
_atom_site_U_iso_or_equiv
_atom_site_adp_type
_atom_site_occupancy
_atom_site_symmetry_multiplicity
_atom_site_calc_flag
_atom_site_refinement_flags
Nd1 Nd 0.53332(4) 0.83933(4) 0.76728(2) 0.02271(15) Uani 1 1 d .
Br1 Br 0.60541(11) 0.51996(9) 0.77139(6) 0.0478(2) Uani 1 1 d .
Br2 Br 0.28989(11) 0.88750(10) 0.63296(5) 0.0449(2) Uani 1 1 d .
Br3 Br 0.75652(9) 0.86153(9) 0.89451(4) 0.0378(2) Uani 1 1 d .
O1 O 0.3583(6) 0.7534(6) 0.8908(3) 0.0348(12) Uani 1 1 d .
O2 O 0.3293(6) 1.0609(6) 0.8143(3) 0.0345(11) Uani 1 1 d .
O3 O 0.5935(6) 1.0785(6) 0.6817(3) 0.0348(11) Uani 1 1 d .
O4 O 0.7835(6) 0.7818(6) 0.6722(3) 0.0334(11) Uani 1 1 d .
C1 C 0.3636(9) 0.7832(9) 0.9800(4) 0.0358(17) Uani 1 1 d .
H1A H 0.3649 0.8891 0.9786 0.043 Uiso 1 1 calc R
H1B H 0.4642 0.7163 1.0117 0.043 Uiso 1 1 calc R
C2 C 0.2080(10) 0.7520(10) 1.0228(5) 0.050(2) Uani 1 1 d .
H2A H 0.1112 0.8406 1.0092 0.060 Uiso 1 1 calc R
H2B H 0.2215 0.7225 1.0874 0.060 Uiso 1 1 calc R
C3 C 0.1877(11) 0.6245(10) 0.9827(6) 0.050(2) Uani 1 1 d .
H3A H 0.0698 0.6179 0.9861 0.061 Uiso 1 1 calc R
H3B H 0.2604 0.5275 1.0120 0.061 Uiso 1 1 calc R
C4 C 0.2407(11) 0.6649(11) 0.8893(6) 0.053(2) Uani 1 1 d .
H4A H 0.2938 0.5730 0.8652 0.064 Uiso 1 1 calc R
H4B H 0.1428 0.7234 0.8524 0.064 Uiso 1 1 calc R
C5 C 0.1495(9) 1.0827(9) 0.8164(5) 0.0418(19) Uani 1 1 d .
H5A H 0.1087 1.0586 0.8772 0.050 Uiso 1 1 calc R
H5B H 0.1145 1.0202 0.7796 0.050 Uiso 1 1 calc R
C6 C 0.0867(10) 1.2474(9) 0.7792(5) 0.0437(19) Uani 1 1 d .
H6A H -0.0302 1.2871 0.7977 0.052 Uiso 1 1 calc R
H6B H 0.0925 1.2661 0.7142 0.052 Uiso 1 1 calc R
C7 C 0.2060(11) 1.3185(10) 0.8180(6) 0.056(2) Uani 1 1 d .
H7A H 0.1561 1.3597 0.8705 0.067 Uiso 1 1 calc R
H7B H 0.2339 1.4003 0.7742 0.067 Uiso 1 1 calc R
C8 C 0.3618(10) 1.1885(9) 0.8428(5) 0.0409(18) Uani 1 1 d .
H8A H 0.4623 1.2135 0.8130 0.049 Uiso 1 1 calc R
H8B H 0.3802 1.1672 0.9072 0.049 Uiso 1 1 calc R
C9 C 0.4875(12) 1.1855(10) 0.6150(6) 0.056(2) Uani 1 1 d .
H9A H 0.3770 1.2284 0.6402 0.068 Uiso 1 1 calc R
H9B H 0.4701 1.1361 0.5663 0.068 Uiso 1 1 calc R
C10 C 0.5745(15) 1.3058(11) 0.5825(6) 0.072(3) Uani 1 1 d .
H10A H 0.5318 1.3929 0.6124 0.087 Uiso 1 1 calc R
H10B H 0.5595 1.3403 0.5183 0.087 Uiso 1 1 calc R
C11 C 0.7556(14) 1.2317(12) 0.6048(6) 0.065(3) Uani 1 1 d .
H11A H 0.8126 1.1793 0.5574 0.078 Uiso 1 1 calc R
H11B H 0.8153 1.3066 0.6141 0.078 Uiso 1 1 calc R
C12 C 0.7492(9) 1.1229(9) 0.6872(5) 0.0411(18) Uani 1 1 d .
H12A H 0.8470 1.0346 0.6913 0.049 Uiso 1 1 calc R
H12B H 0.7481 1.1706 0.7392 0.049 Uiso 1 1 calc R
C13 C 0.9455(9) 0.6773(9) 0.6945(5) 0.0378(17) Uani 1 1 d .
H13A H 0.9344 0.5966 0.7441 0.045 Uiso 1 1 calc R
H13B H 1.0248 0.7302 0.7116 0.045 Uiso 1 1 calc R
C14 C 1.0069(11) 0.6125(11) 0.6134(5) 0.055(2) Uani 1 1 d .
H14A H 1.1185 0.6283 0.5956 0.066 Uiso 1 1 calc R
H14B H 1.0143 0.5034 0.6237 0.066 Uiso 1 1 calc R
C15 C 0.8799(16) 0.6956(16) 0.5457(6) 0.105(5) Uani 1 1 d .
H15A H 0.9353 0.7412 0.4935 0.126 Uiso 1 1 calc R
H15B H 0.8233 0.6251 0.5272 0.126 Uiso 1 1 calc R
C16 C 0.7636(13) 0.8063(13) 0.5786(5) 0.072(3) Uani 1 1 d .
H16A H 0.6492 0.8036 0.5643 0.086 Uiso 1 1 calc R
H16B H 0.7799 0.9063 0.5517 0.086 Uiso 1 1 calc R

loop_
_atom_site_aniso_label
_atom_site_aniso_U_11
_atom_site_aniso_U_22
_atom_site_aniso_U_33
_atom_site_aniso_U_23
_atom_site_aniso_U_13
_atom_site_aniso_U_12
Nd1 0.0264(2) 0.0208(2) 0.0213(2) -0.00363(14) -0.00377(14) -0.00595(16)
Br1 0.0546(5) 0.0232(4) 0.0656(5) -0.0118(4) 0.0145(4) -0.0098(4)
Br2 0.0503(5) 0.0564(6) 0.0342(4) 0.0001(4) -0.0169(3) -0.0273(4)
Br3 0.0306(4) 0.0521(5) 0.0325(4) -0.0121(3) -0.0088(3) -0.0091(3)
O1 0.039(3) 0.043(3) 0.030(2) -0.011(2) 0.003(2) -0.020(2)
O2 0.022(2) 0.035(3) 0.047(3) -0.015(2) -0.005(2) -0.005(2)
O3 0.032(3) 0.037(3) 0.038(3) -0.005(2) -0.002(2) -0.014(2)
O4 0.038(3) 0.032(3) 0.023(2) -0.001(2) 0.001(2) -0.001(2)
C1 0.038(4) 0.043(5) 0.027(3) -0.010(3) -0.002(3) -0.009(4)
C2 0.050(5) 0.059(6) 0.034(4) 0.003(4) 0.011(4) -0.011(4)
C3 0.042(5) 0.037(5) 0.068(5) 0.007(4) 0.000(4) -0.014(4)
C4 0.049(5) 0.059(6) 0.068(5) -0.025(5) 0.012(4) -0.035(5)
C5 0.023(4) 0.046(5) 0.056(5) -0.013(4) 0.000(3) -0.006(3)
C6 0.033(4) 0.039(5) 0.054(5) -0.005(4) -0.003(4) -0.002(4)
C7 0.044(5) 0.040(5) 0.083(7) -0.018(5) 0.001(5) -0.006(4)
C8 0.045(5) 0.029(4) 0.050(4) -0.014(4) -0.004(4) -0.004(4)
C9 0.057(6) 0.039(5) 0.064(5) 0.015(4) -0.014(5) -0.010(4)
C10 0.130(10) 0.044(6) 0.052(5) 0.018(4) -0.038(6) -0.050(7)
C11 0.094(8) 0.075(7) 0.044(5) -0.002(5) 0.008(5) -0.059(7)
C12 0.036(4) 0.042(5) 0.053(4) -0.006(4) -0.001(4) -0.024(4)
C13 0.028(4) 0.041(5) 0.041(4) -0.003(3) -0.005(3) -0.006(3)
C14 0.052(5) 0.051(6) 0.053(5) -0.012(4) 0.002(4) 0.001(4)
C15 0.104(9) 0.130(12) 0.043(5) -0.034(7) -0.010(6) 0.052(9)
C16 0.073(7) 0.093(8) 0.023(4) -0.011(4) -0.004(4) 0.026(6)

loop_
_atom_type_symbol
_atom_type_description
_atom_type_scat_dispersion_real
_atom_type_scat_dispersion_imag
_atom_type_scat_source
C C 0.0033 0.0016 'International Tables Vol C Tables 4.2.6.8 and 6.1.1.4'
H H 0.0000 0.0000 'International Tables Vol C Tables 4.2.6.8 and 6.1.1.4'
O O 0.0106 0.0060 'International Tables Vol C Tables 4.2.6.8 and 6.1.1.4'
Br Br -0.2901 2.4595 'International Tables Vol C Tables 4.2.6.8 and 6.1.1.4'
Nd Nd -0.1943 3.0179 'International Tables Vol C Tables 4.2.6.8 and 6.1.1.4'

loop_
_geom_angle_atom_site_label_1
_geom_angle_atom_site_label_2
_geom_angle_atom_site_label_3
_geom_angle
O1 Nd1 O4 149.01(17)
O1 Nd1 O2 69.73(17)
O4 Nd1 O2 140.06(16)
O1 Nd1 O3 140.60(17)
O4 Nd1 O3 69.02(16)
O2 Nd1 O3 71.21(16)
O1 Nd1 Br3 87.70(11)
O4 Nd1 Br3 86.18(11)
O2 Nd1 Br3 87.18(10)
O3 Nd1 Br3 85.43(10)
O1 Nd1 Br2 96.05(11)
O4 Nd1 Br2 96.48(11)
O2 Nd1 Br2 82.88(10)
O3 Nd1 Br2 84.05(11)
Br3 Nd1 Br2 167.40(3)
O1 Nd1 Br1 76.80(12)
O4 Nd1 Br1 75.06(12)
O2 Nd1 Br1 144.60(11)
O3 Nd1 Br1 142.47(11)
Br3 Nd1 Br1 102.96(3)
Br2 Nd1 Br1 89.62(3)
C4 O1 C1 108.6(5)
C4 O1 Nd1 127.3(4)
C1 O1 Nd1 124.1(4)
C8 O2 C5 106.6(6)
C8 O2 Nd1 129.0(4)
C5 O2 Nd1 124.3(4)
C9 O3 C12 109.2(6)
C9 O3 Nd1 125.9(4)
C12 O3 Nd1 124.7(4)
C16 O4 C13 108.0(6)
C16 O4 Nd1 119.6(5)
C13 O4 Nd1 128.6(4)
O1 C1 C2 104.7(6)
O1 C1 H1A 110.8
C2 C1 H1A 110.8
O1 C1 H1B 110.8
C2 C1 H1B 110.8
H1A C1 H1B 108.9
C1 C2 C3 102.6(7)
C1 C2 H2A 111.2
C3 C2 H2A 111.2
C1 C2 H2B 111.2
C3 C2 H2B 111.2
H2A C2 H2B 109.2
C2 C3 C4 102.9(7)
C2 C3 H3A 111.2
C4 C3 H3A 111.2
C2 C3 H3B 111.2
C4 C3 H3B 111.2
H3A C3 H3B 109.1
O1 C4 C3 106.2(7)
O1 C4 H4A 110.5
C3 C4 H4A 110.5
O1 C4 H4B 110.5
C3 C4 H4B 110.5
H4A C4 H4B 108.7
O2 C5 C6 102.6(6)
O2 C5 H5A 111.2
C6 C5 H5A 111.2
O2 C5 H5B 111.2
C6 C5 H5B 111.2
H5A C5 H5B 109.2
C5 C6 C7 103.4(6)
C5 C6 H6A 111.1
C7 C6 H6A 111.1
C5 C6 H6B 111.1
C7 C6 H6B 111.1
H6A C6 H6B 109.1
C6 C7 C8 104.1(7)
C6 C7 H7A 110.9
C8 C7 H7A 110.9
C6 C7 H7B 110.9
C8 C7 H7B 110.9
H7A C7 H7B 108.9
O2 C8 C7 105.9(6)
O2 C8 H8A 110.6
C7 C8 H8A 110.6
O2 C8 H8B 110.6
C7 C8 H8B 110.6
H8A C8 H8B 108.7
O3 C9 C10 106.8(7)
O3 C9 H9A 110.4
C10 C9 H9A 110.4
O3 C9 H9B 110.4
C10 C9 H9B 110.4
H9A C9 H9B 108.6
C9 C10 C11 104.1(8)
C9 C10 H10A 110.9
C11 C10 H10A 110.9
C9 C10 H10B 110.9
C11 C10 H10B 110.9
H10A C10 H10B 109.0
C12 C11 C10 104.1(7)
C12 C11 H11A 110.9
C10 C11 H11A 110.9
C12 C11 H11B 110.9
C10 C11 H11B 110.9
H11A C11 H11B 108.9
O3 C12 C11 105.0(6)
O3 C12 H12A 110.7
C11 C12 H12A 110.7
O3 C12 H12B 110.7
C11 C12 H12B 110.7
H12A C12 H12B 108.8
O4 C13 C14 106.3(6)
O4 C13 H13A 110.5
C14 C13 H13A 110.5
O4 C13 H13B 110.5
C14 C13 H13B 110.5
H13A C13 H13B 108.7
C15 C14 C13 104.5(7)
C15 C14 H14A 110.9
C13 C14 H14A 110.9
C15 C14 H14B 110.9
C13 C14 H14B 110.9
H14A C14 H14B 108.9
C16 C15 C14 110.1(8)
C16 C15 H15A 109.6
C14 C15 H15A 109.6
C16 C15 H15B 109.6
C14 C15 H15B 109.6
H15A C15 H15B 108.1
C15 C16 O4 108.8(7)
C15 C16 H16A 109.9
O4 C16 H16A 109.9
C15 C16 H16B 109.9
O4 C16 H16B 109.9
H16A C16 H16B 108.3

loop_
_geom_bond_atom_site_label_1
_geom_bond_atom_site_label_2
_geom_bond_distance
Nd1 O1 2.479(4)
Nd1 O4 2.480(5)
Nd1 O2 2.510(5)
Nd1 O3 2.533(5)
Nd1 Br3 2.8369(8)
Nd1 Br2 2.8597(8)
Nd1 Br1 2.8815(10)
O1 C4 1.436(9)
O1 C1 1.464(8)
O2 C8 1.439(8)
O2 C5 1.447(8)
O3 C9 1.444(9)
O3 C12 1.462(8)
O4 C16 1.436(8)
O4 C13 1.452(8)
C1 C2 1.488(10)
C1 H1A 0.9900
C1 H1B 0.9900
C2 C3 1.494(12)
C2 H2A 0.9900
C2 H2B 0.9900
C3 C4 1.498(12)
C3 H3A 0.9900
C3 H3B 0.9900
C4 H4A 0.9900
C4 H4B 0.9900
C5 C6 1.503(11)
C5 H5A 0.9900
C5 H5B 0.9900
C6 C7 1.526(11)
C6 H6A 0.9900
C6 H6B 0.9900
C7 C8 1.532(11)
C7 H7A 0.9900
C7 H7B 0.9900
C8 H8A 0.9900
C8 H8B 0.9900
C9 C10 1.486(12)
C9 H9A 0.9900
C9 H9B 0.9900
C10 C11 1.505(15)
C10 H10A 0.9900
C10 H10B 0.9900
C11 C12 1.483(11)
C11 H11A 0.9900
C11 H11B 0.9900
C12 H12A 0.9900
C12 H12B 0.9900
C13 C14 1.504(11)
C13 H13A 0.9900
C13 H13B 0.9900
C14 C15 1.479(13)
C14 H14A 0.9900
C14 H14B 0.9900
C15 C16 1.374(13)
C15 H15A 0.9900
C15 H15B 0.9900
C16 H16A 0.9900
C16 H16B 0.9900
